data_7708515
loop_
_publ_author_name
'Qiu, Haotian'
'Xia, Ming'
'Cai, Wenbing'
'Yang, Zhihua'
'Liu, Yanli'
'Mutailipu, Miriding'
'Pan, Shilie'

_publ_section_title
;
 BaZn<sub>3</sub>(BO<sub>3</sub>)<sub>2</sub>F<sub>2</sub>: a new
 beryllium-free zincoborate with a KBBF-type structure.
;
_journal_issue 38
_journal_name_full 'Dalton transactions (Cambridge, England : 2003)'
_journal_page_first 13216
_journal_page_last 13219
_journal_paper_doi 10.1039/d1dt02356j
_journal_volume 50
_journal_year 2021
_chemical_formula_moiety 'B2 Ba1 F2 O6 Zn3'
_chemical_formula_sum 'B2 Ba F2 O6 Zn3'
_chemical_formula_weight 489.07
_space_group_crystal_system trigonal
_space_group_IT_number 147
_space_group_name_Hall '-P 3'
_space_group_name_H-M_alt 'P -3'
_atom_sites_solution_primary dual
_audit_creation_date 2021-07-02
_audit_creation_method
;
Olex2 1.3
(compiled 2020.11.12 svn.r5f609507 for OlexSys, GUI svn.r6272)
;
_audit_update_record
;
2021-07-07 deposited with the CCDC.	2021-08-26 downloaded from the CCDC.
;
_cell_angle_alpha 90
_cell_angle_beta 90
_cell_angle_gamma 120
_cell_formula_units_Z 1
_cell_length_a 4.8900(5)
_cell_length_b 4.8900(5)
_cell_length_c 7.7146(10)
_cell_measurement_reflns_used 2631
_cell_measurement_temperature 300.0
_cell_measurement_theta_max 27.43
_cell_measurement_theta_min 4.81
_cell_volume 159.76(3)
_computing_cell_refinement 'SAINT V8.38A (Bruker, 2018)'
_computing_data_reduction 'SAINT V8.38A (Bruker, 2018)'
_computing_molecular_graphics 'Olex2 1.3 (Dolomanov et al., 2009)'
_computing_publication_material 'Olex2 1.3 (Dolomanov et al., 2009)'
_computing_structure_refinement 'XL  (Sheldrick, 2008)'
_computing_structure_solution 'SHELXT 2014/5 (Sheldrick, 2014)'
_diffrn_ambient_temperature 300.0
_diffrn_measured_fraction_theta_full 1.000
_diffrn_measured_fraction_theta_max 1.000
_diffrn_measurement_device_type 'Bruker APEX-II CCD'
_diffrn_measurement_method '\f and \w scans'
_diffrn_radiation_type MoK\a
_diffrn_radiation_wavelength 0.71073
_diffrn_reflns_av_R_equivalents 0.0471
_diffrn_reflns_av_unetI/netI 0.0156
_diffrn_reflns_Laue_measured_fraction_full 1.000
_diffrn_reflns_Laue_measured_fraction_max 1.000
_diffrn_reflns_limit_h_max 6
_diffrn_reflns_limit_h_min -6
_diffrn_reflns_limit_k_max 6
_diffrn_reflns_limit_k_min -6
_diffrn_reflns_limit_l_max 10
_diffrn_reflns_limit_l_min -10
_diffrn_reflns_number 4094
_diffrn_reflns_point_group_measured_fraction_full 1.000
_diffrn_reflns_point_group_measured_fraction_max 1.000
_diffrn_reflns_theta_full 25.242
_diffrn_reflns_theta_max 27.428
_diffrn_reflns_theta_min 2.640
_diffrn_source_current 1.4
_diffrn_source_power 0.07
_diffrn_source_voltage 50.0
_diffrn_standards_number 0
_exptl_absorpt_coefficient_mu 17.239
_exptl_absorpt_correction_T_max 0.7455
_exptl_absorpt_correction_T_min 0.5259
_exptl_absorpt_correction_type multi-scan
_exptl_absorpt_process_details
;
SADABS-2016/2 (Bruker,2016/2) was used for absorption correction.
wR2(int) was 0.0913 before and 0.0514 after correction.
The Ratio of minimum to maximum transmission is 0.7054.
The \l/2 correction factor is Not present.
;
_exptl_crystal_colour 'clear light colourless'
_exptl_crystal_colour_lustre clear
_exptl_crystal_colour_modifier light
_exptl_crystal_colour_primary colourless
_exptl_crystal_density_diffrn 5.083
_exptl_crystal_description block
_exptl_crystal_F_000 222
_exptl_crystal_size_max 0.17
_exptl_crystal_size_mid 0.14
_exptl_crystal_size_min 0.12
_refine_diff_density_max 0.434
_refine_diff_density_min -0.287
_refine_diff_density_rms 0.100
_refine_ls_extinction_coef 0.087(4)
_refine_ls_extinction_expression Fc^*^=kFc[1+0.001xFc^2^\l^3^/sin(2\q)]^-1/4^
_refine_ls_extinction_method 'SHELXL-2016/6 (Sheldrick 2016)'
_refine_ls_goodness_of_fit_ref 1.218
_refine_ls_hydrogen_treatment undef
_refine_ls_matrix_type full
_refine_ls_number_parameters 24
_refine_ls_number_reflns 250
_refine_ls_number_restraints 0
_refine_ls_restrained_S_all 1.218
_refine_ls_R_factor_all 0.0102
_refine_ls_R_factor_gt 0.0098
_refine_ls_shift/su_max 0.000
_refine_ls_shift/su_mean 0.000
_refine_ls_structure_factor_coef Fsqd
_refine_ls_weighting_details 'w=1/[\s^2^(Fo^2^)+(0.0088P)^2^+0.0560P] where P=(Fo^2^+2Fc^2^)/3'
_refine_ls_weighting_scheme calc
_refine_ls_wR_factor_gt 0.0245
_refine_ls_wR_factor_ref 0.0245
_reflns_Friedel_coverage 0.000
_reflns_number_gt 243
_reflns_number_total 250
_reflns_threshold_expression 'I > 2\s(I)'
_cod_data_source_file d1dt02356j2.cif
_cod_data_source_block 1
_cod_original_cell_volume 159.76(4)
_cod_database_code 7708515
_shelx_shelxl_version_number 2016/6
_shelx_space_group_comment
;
The symmetry employed for this shelxl refinement is uniquely defined
by the following loop, which should always be used as a source of
symmetry information in preference to the above space-group names.
They are only intended as comments.
;
_olex2_refinement_description
;
;
_olex2_submission_special_instructions 'No special instructions were received'

loop_
_space_group_symop_operation_xyz
'x, y, z'
'-y, x-y, z'
'-x+y, -x, z'
'-x, -y, -z'
'y, -x+y, -z'
'x-y, x, -z'

loop_
_atom_site_label
_atom_site_type_symbol
_atom_site_fract_x
_atom_site_fract_y
_atom_site_fract_z
_atom_site_U_iso_or_equiv
_atom_site_adp_type
_atom_site_occupancy
_atom_site_site_symmetry_order
_atom_site_calc_flag
_atom_site_refinement_flags_posn
_atom_site_refinement_flags_adp
_atom_site_refinement_flags_occupancy
_atom_site_disorder_assembly
_atom_site_disorder_group
Ba1 Ba 1.000000 0.000000 1.000000 0.01074(13) Uani 1 6 d S T P . .
Zn1 Zn 0.000000 0.000000 0.500000 0.00768(15) Uani 1 6 d S T P . .
Zn2 Zn 0.666667 0.333333 0.71259(6) 0.00863(13) Uani 1 3 d S T P . .
B1 B 0.333333 0.666667 0.6735(5) 0.0085(7) Uani 1 3 d S T P . .
O1 O 0.2957(3) 0.3687(3) 0.67063(17) 0.0108(3) Uani 1 1 d . . . . .
F1 F 0.666667 0.333333 0.9679(3) 0.0152(4) Uani 1 3 d S T P . .

loop_
_atom_site_aniso_label
_atom_site_aniso_U_11
_atom_site_aniso_U_22
_atom_site_aniso_U_33
_atom_site_aniso_U_23
_atom_site_aniso_U_13
_atom_site_aniso_U_12
Ba1 0.01051(13) 0.01051(13) 0.01120(19) 0.000 0.000 0.00525(7)
Zn1 0.00744(19) 0.00744(19) 0.0082(3) 0.000 0.000 0.00372(9)
Zn2 0.00733(15) 0.00733(15) 0.0113(2) 0.000 0.000 0.00366(8)
B1 0.0102(11) 0.0102(11) 0.0052(19) 0.000 0.000 0.0051(5)
O1 0.0086(6) 0.0083(6) 0.0151(8) -0.0016(5) -0.0020(5) 0.0040(5)
F1 0.0166(6) 0.0166(6) 0.0123(11) 0.000 0.000 0.0083(3)

loop_
_atom_type_symbol
_atom_type_description
_atom_type_scat_dispersion_real
_atom_type_scat_dispersion_imag
_atom_type_scat_source
B B 0.0013 0.0007 'International Tables Vol C Tables 4.2.6.8 and 6.1.1.4'
Ba Ba -0.3244 2.2819 'International Tables Vol C Tables 4.2.6.8 and 6.1.1.4'
F F 0.0171 0.0103 'International Tables Vol C Tables 4.2.6.8 and 6.1.1.4'
O O 0.0106 0.0060 'International Tables Vol C Tables 4.2.6.8 and 6.1.1.4'
Zn Zn 0.2839 1.4301 'International Tables Vol C Tables 4.2.6.8 and 6.1.1.4'

loop_
_geom_angle_atom_site_label_1
_geom_angle_atom_site_label_2
_geom_angle_atom_site_label_3
_geom_angle
_geom_angle_site_symmetry_1
_geom_angle_site_symmetry_3
_geom_angle_publ_flag
O1 Ba1 O1 180.0 5_657 2_655 ?
O1 Ba1 O1 123.62(4) 2_655 4_657 ?
O1 Ba1 O1 56.38(4) 2_655 1_655 ?
O1 Ba1 O1 56.38(4) 2_655 3_655 ?
O1 Ba1 O1 123.62(4) 2_655 6_657 ?
O1 Ba1 O1 123.62(4) 5_657 1_655 ?
O1 Ba1 O1 56.38(4) 3_655 1_655 ?
O1 Ba1 O1 56.38(4) 5_657 4_657 ?
O1 Ba1 O1 56.38(4) 6_657 4_657 ?
O1 Ba1 O1 180.0 6_657 3_655 ?
O1 Ba1 O1 123.62(4) 3_655 4_657 ?
O1 Ba1 O1 180.0 1_655 4_657 ?
O1 Ba1 O1 123.62(4) 5_657 3_655 ?
O1 Ba1 O1 56.38(4) 5_657 6_657 ?
O1 Ba1 O1 123.62(4) 6_657 1_655 ?
F1 Ba1 O1 61.01(5) 4_757 5_657 ?
F1 Ba1 O1 100.07(5) 1_655 6_657 ?
F1 Ba1 O1 79.93(5) 4_757 4_657 ?
F1 Ba1 O1 61.01(5) 4_657 4_657 ?
F1 Ba1 O1 118.99(5) 4_657 1_655 ?
F1 Ba1 O1 116.09(5) 1_545 1_655 ?
F1 Ba1 O1 100.07(5) 1_545 5_657 ?
F1 Ba1 O1 116.09(5) . 3_655 ?
F1 Ba1 O1 63.91(5) 4_767 1_655 ?
F1 Ba1 O1 79.93(5) 1_655 3_655 ?
F1 Ba1 O1 79.93(5) 4_767 5_657 ?
F1 Ba1 O1 100.07(5) 4_657 3_655 ?
F1 Ba1 O1 61.01(5) 1_655 1_655 ?
F1 Ba1 O1 100.07(5) . 4_657 ?
F1 Ba1 O1 100.07(5) 4_757 1_655 ?
F1 Ba1 O1 61.01(5) . 2_655 ?
F1 Ba1 O1 118.99(5) 1_655 4_657 ?
F1 Ba1 O1 116.09(5) 1_655 2_655 ?
F1 Ba1 O1 63.91(5) 4_757 3_655 ?
F1 Ba1 O1 116.09(5) 4_757 6_657 ?
F1 Ba1 O1 118.99(5) 4_757 2_655 ?
F1 Ba1 O1 63.91(5) . 6_657 ?
F1 Ba1 O1 63.91(5) 1_545 4_657 ?
F1 Ba1 O1 61.01(5) 4_767 6_657 ?
F1 Ba1 O1 63.91(5) 1_655 5_657 ?
F1 Ba1 O1 118.99(5) 1_545 6_657 ?
F1 Ba1 O1 79.93(5) . 1_655 ?
F1 Ba1 O1 79.93(5) 4_657 6_657 ?
F1 Ba1 O1 116.09(5) 4_767 4_657 ?
F1 Ba1 O1 61.01(5) 1_545 3_655 ?
F1 Ba1 O1 118.99(5) . 5_657 ?
F1 Ba1 O1 100.07(5) 4_767 2_655 ?
F1 Ba1 O1 116.09(5) 4_657 5_657 ?
F1 Ba1 O1 79.93(5) 1_545 2_655 ?
F1 Ba1 O1 118.99(5) 4_767 3_655 ?
F1 Ba1 O1 63.91(5) 4_657 2_655 ?
F1 Ba1 F1 119.246(15) 4_757 4_657 ?
F1 Ba1 F1 60.754(14) 4_757 1_655 ?
F1 Ba1 F1 180.0 4_757 . ?
F1 Ba1 F1 60.754(14) . 4_767 ?
F1 Ba1 F1 119.245(14) 4_767 4_657 ?
F1 Ba1 F1 60.755(14) 1_545 4_657 ?
F1 Ba1 F1 60.754(14) 4_757 1_545 ?
F1 Ba1 F1 180.0 4_657 1_655 ?
F1 Ba1 F1 119.246(15) . 1_655 ?
F1 Ba1 F1 119.245(14) 1_545 1_655 ?
F1 Ba1 F1 60.755(14) 4_767 1_655 ?
F1 Ba1 F1 119.246(15) . 1_545 ?
F1 Ba1 F1 119.246(15) 4_757 4_767 ?
F1 Ba1 F1 60.754(14) . 4_657 ?
F1 Ba1 F1 180.0 4_767 1_545 ?
Ba1 Zn1 Ba1 180.0 1_455 1_454 ?
O1 Zn1 Ba1 128.52(4) 4_556 1_455 ?
O1 Zn1 Ba1 128.52(4) 3 1_454 ?
O1 Zn1 Ba1 128.52(4) 5_556 1_455 ?
O1 Zn1 Ba1 128.52(4) 6_556 1_455 ?
O1 Zn1 Ba1 128.52(4) 2 1_454 ?
O1 Zn1 Ba1 51.48(4) . 1_455 ?
O1 Zn1 Ba1 51.48(4) 5_556 1_454 ?
O1 Zn1 Ba1 51.48(4) 3 1_455 ?
O1 Zn1 Ba1 128.52(4) . 1_454 ?
O1 Zn1 Ba1 51.48(4) 4_556 1_454 ?
O1 Zn1 Ba1 51.48(4) 6_556 1_454 ?
O1 Zn1 Ba1 51.48(4) 2 1_455 ?
O1 Zn1 O1 85.30(5) 4_556 5_556 ?
O1 Zn1 O1 85.30(6) . 3 ?
O1 Zn1 O1 94.70(6) 4_556 2 ?
O1 Zn1 O1 85.30(6) 6_556 5_556 ?
O1 Zn1 O1 85.30(6) . 2 ?
O1 Zn1 O1 85.30(6) 3 2 ?
O1 Zn1 O1 94.70(6) 6_556 2 ?
O1 Zn1 O1 85.30(6) 4_556 6_556 ?
O1 Zn1 O1 94.70(6) . 6_556 ?
O1 Zn1 O1 180.0 . 4_556 ?
O1 Zn1 O1 180.0 5_556 2 ?
O1 Zn1 O1 94.70(6) 4_556 3 ?
O1 Zn1 O1 94.70(6) . 5_556 ?
O1 Zn1 O1 180.0 6_556 3 ?
O1 Zn1 O1 94.70(6) 3 5_556 ?
Ba1 Zn2 Ba1 85.858(11) . 1_455 ?
Ba1 Zn2 Ba1 85.858(11) . 1_565 ?
Ba1 Zn2 Ba1 85.858(11) 1_565 1_455 ?
O1 Zn2 Ba1 57.62(4) 3_665 1_565 ?
O1 Zn2 Ba1 143.44(4) 3_665 1_455 ?
O1 Zn2 Ba1 92.44(4) 3_665 . ?
O1 Zn2 Ba1 57.62(4) . 1_455 ?
O1 Zn2 Ba1 143.44(4) 2_655 1_565 ?
O1 Zn2 Ba1 57.62(4) 2_655 . ?
O1 Zn2 Ba1 143.44(4) . . ?
O1 Zn2 Ba1 92.44(4) . 1_565 ?
O1 Zn2 Ba1 92.44(4) 2_655 1_455 ?
O1 Zn2 O1 117.26(2) 2_655 3_665 ?
O1 Zn2 O1 117.26(2) 2_655 . ?
O1 Zn2 O1 117.26(2) 3_665 . ?
O1 Zn2 F1 99.64(4) . . ?
O1 Zn2 F1 99.63(4) 3_665 . ?
O1 Zn2 F1 99.64(4) 2_655 . ?
F1 Zn2 Ba1 51.855(7) . . ?
F1 Zn2 Ba1 51.855(7) . 1_455 ?
F1 Zn2 Ba1 51.855(7) . 1_565 ?
O1 B1 O1 119.974(10) 2_665 . ?
O1 B1 O1 119.975(10) 3_565 2_665 ?
O1 B1 O1 119.975(10) 3_565 . ?
Zn1 O1 Ba1 95.47(5) . 1_455 ?
Zn2 O1 Ba1 89.79(5) . 1_455 ?
Zn2 O1 Zn1 107.47(6) . . ?
B1 O1 Ba1 112.85(17) . 1_455 ?
B1 O1 Zn1 125.89(15) . . ?
B1 O1 Zn2 117.24(9) . . ?
Ba1 F1 Ba1 119.245(14) . 1_455 ?
Ba1 F1 Ba1 119.245(14) 1_565 1_455 ?
Ba1 F1 Ba1 119.245(14) . 1_565 ?
Zn2 F1 Ba1 95.01(5) . 1_455 ?
Zn2 F1 Ba1 95.01(5) . 1_565 ?
Zn2 F1 Ba1 95.01(5) . . ?

loop_
_geom_bond_atom_site_label_1
_geom_bond_atom_site_label_2
_geom_bond_distance
_geom_bond_site_symmetry_2
_geom_bond_publ_flag
Ba1 O1 3.0316(14) 5_657 ?
Ba1 O1 3.0316(14) 2_655 ?
Ba1 O1 3.0316(14) 3_655 ?
Ba1 O1 3.0316(14) 1_655 ?
Ba1 O1 3.0316(14) 4_657 ?
Ba1 O1 3.0316(14) 6_657 ?
Ba1 F1 2.8341(4) 4_757 ?
Ba1 F1 2.8341(4) 4_767 ?
Ba1 F1 2.8341(4) 1_655 ?
Ba1 F1 2.8341(4) 1_545 ?
Ba1 F1 2.8341(4) 4_657 ?
Ba1 F1 2.8341(4) . ?
Zn1 O1 2.1135(13) 4_556 ?
Zn1 O1 2.1135(13) 2 ?
Zn1 O1 2.1135(13) 5_556 ?
Zn1 O1 2.1135(13) 6_556 ?
Zn1 O1 2.1135(13) 3 ?
Zn1 O1 2.1135(13) . ?
Zn2 O1 1.9338(14) 2_655 ?
Zn2 O1 1.9338(14) 3_665 ?
Zn2 O1 1.9338(14) . ?
Zn2 F1 1.970(2) . ?
B1 O1 1.3745(13) 3_565 ?
B1 O1 1.3745(13) 2_665 ?
B1 O1 1.3745(13) . ?

loop_
_geom_torsion_atom_site_label_1
_geom_torsion_atom_site_label_2
_geom_torsion_atom_site_label_3
_geom_torsion_atom_site_label_4
_geom_torsion
_geom_torsion_site_symmetry_1
_geom_torsion_site_symmetry_2
_geom_torsion_site_symmetry_3
_geom_torsion_site_symmetry_4
_geom_torsion_publ_flag
O1 B1 O1 Ba1 115.2(3) 2_665 . . 1_455 ?
O1 B1 O1 Ba1 -68.0(3) 3_565 . . 1_455 ?
O1 B1 O1 Zn1 47.6(4) 3_565 . . . ?
O1 B1 O1 Zn1 -129.2(2) 2_665 . . . ?
O1 B1 O1 Zn2 -170.3(2) 3_565 . . . ?
O1 B1 O1 Zn2 12.9(4) 2_665 . . . ?
